data_2229613
loop_
_publ_author_name
'Feng, Miao'
'Tian, Hui-Juan'
'Mi, Huai-Feng'
'Hu, Tong-Liang'

_publ_section_title
;
 Poly[[(\m~3~-2,4,6-tri-4-pyridyl-1,3,5-triazine)copper(I)] nitrate
 monohydrate]
;
_journal_coeditor_code CV5064
_journal_issue 4
_journal_name_full 'Acta Crystallographica Section E'
_journal_page_first m515
_journal_paper_doi 10.1107/S1600536811011445
_journal_volume 67
_journal_year 2011
_chemical_formula_iupac '[Cu (C18 H12 N6)] N O3, H2 O'
_chemical_formula_moiety 'C18 H12 Cu N6 +, N O3 -, H2 O'
_chemical_formula_sum 'C18 H14 Cu N7 O4'
_chemical_formula_weight 455.90
_chemical_name_systematic
;
Poly[[(\m~3~-2,4,6-tri-4-pyridyl-1,3,5-triazine)copper(I)] nitrate monohydrate]
;
_space_group_IT_number 14
_symmetry_cell_setting monoclinic
_symmetry_space_group_name_Hall '-P 2ybc'
_symmetry_space_group_name_H-M 'P 1 21/c 1'
_atom_sites_solution_hydrogens geom
_atom_sites_solution_primary direct
_atom_sites_solution_secondary difmap
_audit_creation_method SHELXL-97
_cell_angle_alpha 90.00
_cell_angle_beta 107.43(3)
_cell_angle_gamma 90.00
_cell_formula_units_Z 4
_cell_length_a 9.917(2)
_cell_length_b 8.7409(17)
_cell_length_c 22.499(6)
_cell_measurement_reflns_used 14882
_cell_measurement_temperature 293(2)
_cell_measurement_theta_max 27.7
_cell_measurement_theta_min 3.0
_cell_volume 1860.7(8)
_computing_cell_refinement 'PROCESS-AUTO (Rigaku, 1998)'
_computing_data_collection 'PROCESS-AUTO (Rigaku, 1998)'
_computing_data_reduction 'CrystalStructure (Rigaku/MSC, 2002)'
_computing_molecular_graphics 'SHELXTL (Sheldrick, 2008)'
_computing_publication_material 'publCIF (Westrip, 2010)'
_computing_structure_refinement 'SHELXL97 (Sheldrick, 2008)'
_computing_structure_solution 'SHELXS97 (Sheldrick, 2008)'
_diffrn_ambient_temperature 293(2)
_diffrn_measured_fraction_theta_full 0.999
_diffrn_measured_fraction_theta_max 0.999
_diffrn_measurement_device_type 'Rigaku SCX-mini'
_diffrn_measurement_method '\w scans'
_diffrn_radiation_monochromator graphite
_diffrn_radiation_source 'fine-focus sealed tube'
_diffrn_radiation_type MoK\a
_diffrn_radiation_wavelength 0.71073
_diffrn_reflns_av_R_equivalents 0.0969
_diffrn_reflns_av_sigmaI/netI 0.0862
_diffrn_reflns_limit_h_max 12
_diffrn_reflns_limit_h_min -12
_diffrn_reflns_limit_k_max 11
_diffrn_reflns_limit_k_min -11
_diffrn_reflns_limit_l_max 29
_diffrn_reflns_limit_l_min -28
_diffrn_reflns_number 18394
_diffrn_reflns_theta_full 27.48
_diffrn_reflns_theta_max 27.48
_diffrn_reflns_theta_min 3.12
_diffrn_standards_decay_% 0
_diffrn_standards_interval_count 0
_diffrn_standards_interval_time 0
_diffrn_standards_number 0
_exptl_absorpt_coefficient_mu 1.217
_exptl_absorpt_correction_T_max 1.0000
_exptl_absorpt_correction_T_min 0.7362
_exptl_absorpt_correction_type multi-scan
_exptl_absorpt_process_details '(ABSCOR; Higashi, 1995)'
_exptl_crystal_colour red
_exptl_crystal_density_diffrn 1.627
_exptl_crystal_density_method 'not measured'
_exptl_crystal_description block
_exptl_crystal_F_000 928
_exptl_crystal_size_max 0.10
_exptl_crystal_size_mid 0.10
_exptl_crystal_size_min 0.10
_refine_diff_density_max 0.362
_refine_diff_density_min -0.350
_refine_ls_extinction_method none
_refine_ls_goodness_of_fit_ref 1.091
_refine_ls_hydrogen_treatment constr
_refine_ls_matrix_type full
_refine_ls_number_parameters 271
_refine_ls_number_reflns 4262
_refine_ls_number_restraints 0
_refine_ls_restrained_S_all 1.091
_refine_ls_R_factor_all 0.1288
_refine_ls_R_factor_gt 0.0695
_refine_ls_shift/su_max 0.000
_refine_ls_shift/su_mean 0.000
_refine_ls_structure_factor_coef Fsqd
_refine_ls_weighting_details 'calc w=1/[\s^2^(Fo^2^)+(0.0335P)^2^+2.1056P] where P=(Fo^2^+2Fc^2^)/3'
_refine_ls_weighting_scheme calc
_refine_ls_wR_factor_gt 0.1095
_refine_ls_wR_factor_ref 0.1251
_reflns_number_gt 2717
_reflns_number_total 4262
_reflns_threshold_expression >2sigma(I)
_cod_data_source_file cv5064.cif
_cod_data_source_block I
_cod_original_cell_volume 1860.7(7)
_cod_original_sg_symbol_H-M 'P 21/c'
_cod_database_code 2229613
_cod_database_fobs_code 2229613

loop_
_symmetry_equiv_pos_as_xyz
'x, y, z'
'-x, y+1/2, -z+1/2'
'-x, -y, -z'
'x, -y-1/2, z-1/2'

loop_
_atom_site_type_symbol
_atom_site_label
_atom_site_fract_x
_atom_site_fract_y
_atom_site_fract_z
_atom_site_U_iso_or_equiv
_atom_site_adp_type
_atom_site_calc_flag
_atom_site_refinement_flags
_atom_site_occupancy
_atom_site_disorder_assembly
_atom_site_disorder_group
C C1 -0.1691(5) 0.5154(5) 0.27731(19) 0.0411(12) Uani d . 1 . .
H H1 -0.2584 0.5537 0.2569 0.049 Uiso calc R 1 . .
C C2 -0.1040(4) 0.5629(5) 0.33689(19) 0.0380(11) Uani d . 1 . .
H H2 -0.1487 0.6318 0.3563 0.046 Uiso calc R 1 . .
C C3 0.0293(4) 0.5073(5) 0.36812(18) 0.0296(9) Uani d . 1 . .
C C4 0.0904(4) 0.4047(5) 0.33735(18) 0.0344(10) Uani d . 1 . .
H H4 0.1795 0.3642 0.3568 0.041 Uiso calc R 1 . .
C C5 0.0177(4) 0.3635(5) 0.27772(19) 0.0383(11) Uani d . 1 . .
H H5 0.0600 0.2945 0.2573 0.046 Uiso calc R 1 . .
C C6 0.5691(4) 0.2273(5) 0.55716(19) 0.0379(11) Uani d . 1 . .
H H6 0.5981 0.1474 0.5366 0.046 Uiso calc R 1 . .
C C7 0.4531(4) 0.3104(5) 0.52532(18) 0.0321(10) Uani d . 1 . .
H H7 0.4053 0.2872 0.4840 0.039 Uiso calc R 1 . .
C C8 0.4077(4) 0.4293(5) 0.55511(18) 0.0276(9) Uani d . 1 . .
C C9 0.4827(4) 0.4592(5) 0.61641(19) 0.0398(11) Uani d . 1 . .
H H9 0.4557 0.5381 0.6382 0.048 Uiso calc R 1 . .
C C10 0.5983(4) 0.3696(5) 0.64455(19) 0.0407(11) Uani d . 1 . .
H H10 0.6482 0.3904 0.6858 0.049 Uiso calc R 1 . .
C C11 0.0496(4) 0.9682(5) 0.6342(2) 0.0388(11) Uani d . 1 . .
H H11 0.0994 1.0111 0.6722 0.047 Uiso calc R 1 . .
C C12 0.1191(4) 0.8664(5) 0.60714(18) 0.0354(10) Uani d . 1 . .
H H12 0.2124 0.8393 0.6271 0.042 Uiso calc R 1 . .
C C13 0.0474(4) 0.8050(5) 0.54967(17) 0.0270(9) Uani d . 1 . .
C C14 -0.0906(4) 0.8507(5) 0.52211(18) 0.0310(10) Uani d . 1 . .
H H14 -0.1408 0.8143 0.4829 0.037 Uiso calc R 1 . .
C C15 -0.1526(4) 0.9498(5) 0.55297(19) 0.0360(10) Uani d . 1 . .
H H15 -0.2462 0.9775 0.5342 0.043 Uiso calc R 1 . .
C C16 0.1021(4) 0.5523(5) 0.43321(17) 0.0281(9) Uani d . 1 . .
C C17 0.2806(4) 0.5165(5) 0.52141(18) 0.0276(9) Uani d . 1 . .
C C18 0.1122(4) 0.6898(5) 0.51893(18) 0.0278(9) Uani d . 1 . .
Cu Cu1 -0.19856(5) 0.38069(7) 0.15691(2) 0.03757(18) Uani d . 1 . .
N N1 -0.1108(4) 0.4169(4) 0.24703(15) 0.0364(9) Uani d . 1 . .
N N2 0.6432(3) 0.2554(4) 0.61653(15) 0.0321(8) Uani d . 1 . .
N N3 -0.0852(3) 1.0091(4) 0.60904(15) 0.0329(8) Uani d . 1 . .
N N4 0.0422(3) 0.6577(4) 0.45964(15) 0.0313(8) Uani d . 1 . .
N N5 0.2221(3) 0.4792(4) 0.46175(14) 0.0290(8) Uani d . 1 . .
N N6 0.2306(3) 0.6215(4) 0.55228(14) 0.0308(8) Uani d . 1 . .
N N7 -0.4795(5) 0.6084(6) 0.1312(2) 0.0619(12) Uani d . 1 . .
O O1 -0.3565(4) 0.6301(5) 0.13251(19) 0.0806(12) Uani d . 1 . .
O O2 -0.5122(4) 0.6217(6) 0.18018(19) 0.1031(17) Uani d . 1 . .
O O3 -0.5691(4) 0.5721(6) 0.0832(2) 0.0948(15) Uani d . 1 . .
O O4W -0.3407(5) 0.8630(5) 0.2697(2) 0.1142(17) Uani d . 1 . .
H H4WA -0.4160 0.8171 0.2417 0.142 Uiso d R 1 . .
H H4WB -0.3653 0.9580 0.2804 0.142 Uiso d R 1 . .

loop_
_atom_site_aniso_label
_atom_site_aniso_U_11
_atom_site_aniso_U_22
_atom_site_aniso_U_33
_atom_site_aniso_U_12
_atom_site_aniso_U_13
_atom_site_aniso_U_23
C1 0.033(2) 0.058(3) 0.026(2) 0.007(2) -0.002(2) 0.001(2)
C2 0.031(2) 0.047(3) 0.034(2) 0.010(2) 0.006(2) -0.007(2)
C3 0.029(2) 0.033(2) 0.024(2) -0.0004(19) 0.0058(18) 0.0032(18)
C4 0.030(2) 0.041(3) 0.029(2) 0.008(2) 0.0042(19) -0.002(2)
C5 0.043(3) 0.041(3) 0.031(2) 0.005(2) 0.011(2) -0.005(2)
C6 0.036(2) 0.040(3) 0.033(2) 0.014(2) 0.005(2) -0.006(2)
C7 0.033(2) 0.035(3) 0.023(2) 0.0064(19) 0.0021(19) -0.0029(18)
C8 0.022(2) 0.031(2) 0.027(2) 0.0049(17) 0.0033(17) 0.0016(18)
C9 0.040(3) 0.041(3) 0.034(2) 0.015(2) 0.005(2) -0.007(2)
C10 0.040(3) 0.047(3) 0.028(2) 0.011(2) -0.001(2) -0.005(2)
C11 0.035(2) 0.045(3) 0.034(2) 0.002(2) 0.006(2) -0.010(2)
C12 0.026(2) 0.042(3) 0.035(2) 0.006(2) 0.0054(19) -0.002(2)
C13 0.026(2) 0.027(2) 0.028(2) 0.0003(17) 0.0086(18) 0.0022(18)
C14 0.029(2) 0.032(3) 0.029(2) 0.0042(19) 0.0052(18) -0.0044(19)
C15 0.029(2) 0.043(3) 0.032(2) 0.003(2) 0.001(2) -0.001(2)
C16 0.027(2) 0.029(2) 0.026(2) 0.0028(18) 0.0038(18) 0.0024(18)
C17 0.026(2) 0.028(2) 0.027(2) -0.0003(18) 0.0060(18) 0.0015(18)
C18 0.024(2) 0.028(2) 0.029(2) 0.0002(17) 0.0048(18) 0.0023(18)
Cu1 0.0337(3) 0.0470(4) 0.0281(3) -0.0141(3) 0.0034(2) -0.0025(3)
N1 0.037(2) 0.044(2) 0.0250(18) -0.0085(17) 0.0054(16) 0.0013(16)
N2 0.0297(19) 0.035(2) 0.0277(18) 0.0108(16) 0.0024(16) 0.0016(16)
N3 0.0270(19) 0.037(2) 0.034(2) 0.0079(16) 0.0077(16) -0.0036(17)
N4 0.0312(19) 0.032(2) 0.0281(18) 0.0071(15) 0.0048(16) 0.0006(15)
N5 0.0273(18) 0.032(2) 0.0249(18) 0.0054(15) 0.0038(15) -0.0011(15)
N6 0.0275(17) 0.032(2) 0.0303(18) 0.0049(17) 0.0052(15) -0.0014(17)
N7 0.044(3) 0.080(4) 0.058(3) 0.017(3) 0.010(2) 0.012(3)
O1 0.054(2) 0.097(3) 0.097(3) -0.008(2) 0.032(2) 0.008(3)
O2 0.064(3) 0.190(5) 0.060(3) -0.006(3) 0.025(2) 0.000(3)
O3 0.068(3) 0.131(4) 0.071(3) 0.022(3) -0.002(2) -0.021(3)
O4W 0.088(3) 0.100(4) 0.130(4) 0.007(3) -0.005(3) -0.021(3)

loop_
_atom_type_symbol
_atom_type_description
_atom_type_scat_dispersion_real
_atom_type_scat_dispersion_imag
_atom_type_scat_source
C C 0.0033 0.0016 'International Tables Vol C Tables 4.2.6.8 and 6.1.1.4'
H H 0.0000 0.0000 'International Tables Vol C Tables 4.2.6.8 and 6.1.1.4'
Cu Cu 0.3201 1.2651 'International Tables Vol C Tables 4.2.6.8 and 6.1.1.4'
N N 0.0061 0.0033 'International Tables Vol C Tables 4.2.6.8 and 6.1.1.4'
O O 0.0106 0.0060 'International Tables Vol C Tables 4.2.6.8 and 6.1.1.4'

loop_
_geom_angle_atom_site_label_1
_geom_angle_atom_site_label_2
_geom_angle_atom_site_label_3
_geom_angle_site_symmetry_1
_geom_angle_site_symmetry_3
_geom_angle
_geom_angle_publ_flag
N1 C1 C2 . . 123.3(4) ?
N1 C1 H1 . . 118.4 ?
C2 C1 H1 . . 118.4 ?
C1 C2 C3 . . 119.3(4) ?
C1 C2 H2 . . 120.4 ?
C3 C2 H2 . . 120.4 ?
C4 C3 C2 . . 118.0(4) ?
C4 C3 C16 . . 120.8(3) ?
C2 C3 C16 . . 121.2(4) ?
C5 C4 C3 . . 118.8(4) ?
C5 C4 H4 . . 120.6 ?
C3 C4 H4 . . 120.6 ?
N1 C5 C4 . . 123.7(4) ?
N1 C5 H5 . . 118.1 ?
C4 C5 H5 . . 118.1 ?
N2 C6 C7 . . 123.3(4) ?
N2 C6 H6 . . 118.4 ?
C7 C6 H6 . . 118.4 ?
C6 C7 C8 . . 119.4(4) ?
C6 C7 H7 . . 120.3 ?
C8 C7 H7 . . 120.3 ?
C9 C8 C7 . . 118.0(4) ?
C9 C8 C17 . . 122.5(4) ?
C7 C8 C17 . . 119.5(3) ?
C10 C9 C8 . . 118.5(4) ?
C10 C9 H9 . . 120.8 ?
C8 C9 H9 . . 120.8 ?
N2 C10 C9 . . 124.2(4) ?
N2 C10 H10 . . 117.9 ?
C9 C10 H10 . . 117.9 ?
N3 C11 C12 . . 123.9(4) ?
N3 C11 H11 . . 118.1 ?
C12 C11 H11 . . 118.1 ?
C11 C12 C13 . . 118.6(4) ?
C11 C12 H12 . . 120.7 ?
C13 C12 H12 . . 120.7 ?
C14 C13 C12 . . 118.0(4) ?
C14 C13 C18 . . 120.0(3) ?
C12 C13 C18 . . 122.0(3) ?
C15 C14 C13 . . 119.4(4) ?
C15 C14 H14 . . 120.3 ?
C13 C14 H14 . . 120.3 ?
N3 C15 C14 . . 123.3(4) ?
N3 C15 H15 . . 118.3 ?
C14 C15 H15 . . 118.3 ?
N4 C16 N5 . . 124.8(3) ?
N4 C16 C3 . . 118.4(3) ?
N5 C16 C3 . . 116.7(4) ?
N6 C17 N5 . . 125.1(3) ?
N6 C17 C8 . . 118.8(3) ?
N5 C17 C8 . . 116.0(4) ?
N6 C18 N4 . . 125.1(4) ?
N6 C18 C13 . . 118.5(3) ?
N4 C18 C13 . . 116.3(3) ?
N2 Cu1 N1 4_465 . 128.12(14) ?
N2 Cu1 N3 4_465 4_575 122.55(14) ?
N1 Cu1 N3 . 4_575 109.03(14) ?
C1 N1 C5 . . 116.9(3) ?
C1 N1 Cu1 . . 120.2(3) ?
C5 N1 Cu1 . . 122.1(3) ?
C10 N2 C6 . . 116.7(3) ?
C10 N2 Cu1 . 4_666 124.9(3) ?
C6 N2 Cu1 . 4_666 118.3(3) ?
C11 N3 C15 . . 116.6(4) ?
C11 N3 Cu1 . 4_576 123.3(3) ?
C15 N3 Cu1 . 4_576 119.1(3) ?
C16 N4 C18 . . 115.1(3) ?
C17 N5 C16 . . 115.1(3) ?
C18 N6 C17 . . 114.7(3) ?
O3 N7 O1 . . 121.1(5) ?
O3 N7 O2 . . 119.7(5) ?
O1 N7 O2 . . 119.1(5) ?
H4WA O4W H4WB . . 110.6 ?

loop_
_geom_bond_atom_site_label_1
_geom_bond_atom_site_label_2
_geom_bond_site_symmetry_2
_geom_bond_distance
_geom_bond_publ_flag
C1 N1 . 1.332(5) ?
C1 C2 . 1.367(5) ?
C1 H1 . 0.9300 ?
C2 C3 . 1.386(5) ?
C2 H2 . 0.9300 ?
C3 C4 . 1.380(5) ?
C3 C16 . 1.479(5) ?
C4 C5 . 1.367(5) ?
C4 H4 . 0.9300 ?
C5 N1 . 1.338(5) ?
C5 H5 . 0.9300 ?
C6 N2 . 1.340(5) ?
C6 C7 . 1.368(5) ?
C6 H6 . 0.9300 ?
C7 C8 . 1.383(5) ?
C7 H7 . 0.9300 ?
C8 C9 . 1.382(5) ?
C8 C17 . 1.474(5) ?
C9 C10 . 1.376(5) ?
C9 H9 . 0.9300 ?
C10 N2 . 1.326(5) ?
C10 H10 . 0.9300 ?
C11 N3 . 1.335(5) ?
C11 C12 . 1.374(6) ?
C11 H11 . 0.9300 ?
C12 C13 . 1.384(5) ?
C12 H12 . 0.9300 ?
C13 C14 . 1.381(5) ?
C13 C18 . 1.473(5) ?
C14 C15 . 1.366(5) ?
C14 H14 . 0.9300 ?
C15 N3 . 1.342(5) ?
C15 H15 . 0.9300 ?
C16 N4 . 1.329(5) ?
C16 N5 . 1.334(5) ?
C17 N6 . 1.332(5) ?
C17 N5 . 1.334(5) ?
C18 N6 . 1.331(5) ?
C18 N4 . 1.336(5) ?
Cu1 N2 4_465 1.962(3) ?
Cu1 N1 . 1.978(3) ?
Cu1 N3 4_575 2.019(3) ?
N2 Cu1 4_666 1.962(3) ?
N3 Cu1 4_576 2.019(3) ?
N7 O3 . 1.218(5) ?
N7 O1 . 1.226(5) ?
N7 O2 . 1.243(5) ?
O4W H4WA . 0.9125 ?
O4W H4WB . 0.9175 ?

loop_
_geom_hbond_atom_site_label_D
_geom_hbond_atom_site_label_H
_geom_hbond_atom_site_label_A
_geom_hbond_site_symmetry_A
_geom_hbond_distance_DH
_geom_hbond_distance_HA
_geom_hbond_distance_DA
_geom_hbond_angle_DHA
_geom_hbond_publ_flag
O4W H4WA O2 1_555 0.91 2.23 3.057(7) 151 yes
O4W H4WB O2 2_455 0.92 2.23 3.082(7) 155 yes

loop_
_geom_torsion_atom_site_label_1
_geom_torsion_atom_site_label_2
_geom_torsion_atom_site_label_3
_geom_torsion_atom_site_label_4
_geom_torsion_site_symmetry_1
_geom_torsion_site_symmetry_2
_geom_torsion_site_symmetry_3
_geom_torsion_site_symmetry_4
_geom_torsion
_geom_torsion_publ_flag
N1 C1 C2 C3 . . . . 0.1(7) ?
C1 C2 C3 C4 . . . . -0.4(6) ?
C1 C2 C3 C16 . . . . -178.4(4) ?
C2 C3 C4 C5 . . . . 0.4(6) ?
C16 C3 C4 C5 . . . . 178.4(4) ?
C3 C4 C5 N1 . . . . -0.2(7) ?
N2 C6 C7 C8 . . . . -0.4(7) ?
C6 C7 C8 C9 . . . . 0.2(6) ?
C6 C7 C8 C17 . . . . -178.5(4) ?
C7 C8 C9 C10 . . . . 0.0(6) ?
C17 C8 C9 C10 . . . . 178.6(4) ?
C8 C9 C10 N2 . . . . 0.1(7) ?
N3 C11 C12 C13 . . . . 1.8(7) ?
C11 C12 C13 C14 . . . . 0.6(6) ?
C11 C12 C13 C18 . . . . -177.1(4) ?
C12 C13 C14 C15 . . . . -2.2(6) ?
C18 C13 C14 C15 . . . . 175.6(4) ?
C13 C14 C15 N3 . . . . 1.5(7) ?
C4 C3 C16 N4 . . . . 176.4(4) ?
C2 C3 C16 N4 . . . . -5.6(6) ?
C4 C3 C16 N5 . . . . -5.7(6) ?
C2 C3 C16 N5 . . . . 172.2(4) ?
C9 C8 C17 N6 . . . . -4.5(6) ?
C7 C8 C17 N6 . . . . 174.0(4) ?
C9 C8 C17 N5 . . . . 177.5(4) ?
C7 C8 C17 N5 . . . . -4.0(6) ?
C14 C13 C18 N6 . . . . -164.3(4) ?
C12 C13 C18 N6 . . . . 13.4(6) ?
C14 C13 C18 N4 . . . . 12.9(5) ?
C12 C13 C18 N4 . . . . -169.4(4) ?
C2 C1 N1 C5 . . . . 0.2(7) ?
C2 C1 N1 Cu1 . . . . -170.1(3) ?
C4 C5 N1 C1 . . . . -0.1(6) ?
C4 C5 N1 Cu1 . . . . 169.9(3) ?
N2 Cu1 N1 C1 4_465 . . . -82.3(4) ?
N3 Cu1 N1 C1 4_575 . . . 103.9(3) ?
N2 Cu1 N1 C5 4_465 . . . 107.9(3) ?
N3 Cu1 N1 C5 4_575 . . . -65.8(4) ?
C9 C10 N2 C6 . . . . -0.3(7) ?
C9 C10 N2 Cu1 . . . 4_666 -176.6(4) ?
C7 C6 N2 C10 . . . . 0.5(7) ?
C7 C6 N2 Cu1 . . . 4_666 177.0(3) ?
C12 C11 N3 C15 . . . . -2.5(7) ?
C12 C11 N3 Cu1 . . . 4_576 165.7(3) ?
C14 C15 N3 C11 . . . . 0.8(6) ?
C14 C15 N3 Cu1 . . . 4_576 -167.9(3) ?
N5 C16 N4 C18 . . . . 0.7(6) ?
C3 C16 N4 C18 . . . . 178.4(3) ?
N6 C18 N4 C16 . . . . -2.4(6) ?
C13 C18 N4 C16 . . . . -179.3(3) ?
N6 C17 N5 C16 . . . . -2.1(6) ?
C8 C17 N5 C16 . . . . 175.8(3) ?
N4 C16 N5 C17 . . . . 1.3(6) ?
C3 C16 N5 C17 . . . . -176.4(3) ?
N4 C18 N6 C17 . . . . 1.7(6) ?
C13 C18 N6 C17 . . . . 178.6(3) ?
N5 C17 N6 C18 . . . . 0.7(6) ?
C8 C17 N6 C18 . . . . -177.1(4) ?
